data_7216718
loop_
_publ_author_name
'Hatcher, Lauren E.'
'Bigos, Edward J.'
'Bryant, Mathew J.'
'MacCready, Emily M.'
'Robinson, Thomas P.'
'Saunders, Lucy K.'
'Thomas, Lynne H.'
'Beavers, Christine M.'
'Teat, Simon J.'
'Christensen, Jeppe'
'Raithby, Paul R.'

_publ_section_title
;
 Thermal and photochemical control of nitro--nitrito linkage isomerism in
 single-crystals of [Ni(medpt)(NO2)(\h2-ONO)]
;
_journal_issue 35
_journal_name_full CrystEngComm
_journal_page_first 8263
_journal_paper_doi 10.1039/C4CE00675E
_journal_volume 16
_journal_year 2014
_chemical_formula_moiety 'C7 H19 N5 Ni O4'
_chemical_formula_sum 'C7 H19 N5 Ni O4'
_chemical_formula_weight 295.98
_chemical_name_systematic
;
Dinitro-(3,3-diamino-N-methyldipropylamine)nickel(II)
;
_space_group_IT_number 11
_symmetry_cell_setting monoclinic
_symmetry_space_group_name_Hall '-P 2yb'
_symmetry_space_group_name_H-M 'P 1 21/m 1'
_atom_sites_solution_hydrogens geom
_atom_sites_solution_primary direct
_atom_sites_solution_secondary difmap
_audit_creation_method SHELXL-97
_cell_angle_alpha 90.000
_cell_angle_beta 103.788(5)
_cell_angle_gamma 90.000
_cell_formula_units_Z 6
_cell_length_a 7.096(5)
_cell_length_b 23.843(5)
_cell_length_c 10.917(5)
_cell_measurement_reflns_used 4124
_cell_measurement_temperature 125(2)
_cell_measurement_theta_max 29.0650
_cell_measurement_theta_min 3.0551
_cell_volume 1793.8(16)
_computing_cell_refinement
;
CrysAlisPro, Agilent Technologies,
Version 1.171.35.11 (release 16-05-2011 CrysAlis171 .NET)
(compiled May 16 2011,17:55:39)
;
_computing_data_collection
;
CrysAlisPro, Agilent Technologies,
Version 1.171.35.11 (release 16-05-2011 CrysAlis171 .NET)
(compiled May 16 2011,17:55:39)
;
_computing_data_reduction
;
CrysAlisPro, Agilent Technologies,
Version 1.171.35.11 (release 16-05-2011 CrysAlis171 .NET)
(compiled May 16 2011,17:55:39)
;
_computing_molecular_graphics 'POV-RAY for Windows, 3.62 (Cason, 2009)'
_computing_publication_material 'WinGX, 1.80.05 (Farrugia, 1999)'
_computing_structure_refinement 'SHELXL-97 (Sheldrick, 1997)'
_computing_structure_solution 'SHELXS-97 (Sheldrick, 1997)'
_diffrn_ambient_temperature 125(2)
_diffrn_detector_area_resol_mean 10.3795
_diffrn_measured_fraction_theta_full 0.988
_diffrn_measured_fraction_theta_max 0.900
_diffrn_measurement_device_type 'Xcalibur, Atlas, Gemini ultra'
_diffrn_measurement_method '\w scans'
_diffrn_radiation_monochromator graphite
_diffrn_radiation_source 'Enhance (Mo) X-ray Source'
_diffrn_radiation_type MoK\a
_diffrn_radiation_wavelength 0.71073
_diffrn_reflns_av_R_equivalents 0.0644
_diffrn_reflns_av_sigmaI/netI 0.0511
_diffrn_reflns_limit_h_max 9
_diffrn_reflns_limit_h_min -9
_diffrn_reflns_limit_k_max 32
_diffrn_reflns_limit_k_min -29
_diffrn_reflns_limit_l_max 14
_diffrn_reflns_limit_l_min -12
_diffrn_reflns_number 12300
_diffrn_reflns_theta_full 25.00
_diffrn_reflns_theta_max 29.26
_diffrn_reflns_theta_min 3.12
_exptl_absorpt_coefficient_mu 1.636
_exptl_absorpt_correction_T_max 1.00000
_exptl_absorpt_correction_T_min 0.77921
_exptl_absorpt_correction_type multi-scan
_exptl_absorpt_process_details
;
CrysAlisPro, Agilent Technologies,
Version 1.171.35.21 (release 20-01-2012 CrysAlis171 .NET)
(compiled Jan 23 2012,18:06:46)
Empirical absorption correction using spherical harmonics,
 implemented in SCALE3 ABSPACK scaling algorithm.
;
_exptl_crystal_colour Violet
_exptl_crystal_density_diffrn 1.644
_exptl_crystal_density_method 'not measured'
_exptl_crystal_description Block
_exptl_crystal_F_000 936
_exptl_crystal_size_max 0.50
_exptl_crystal_size_mid 0.40
_exptl_crystal_size_min 0.10
_refine_diff_density_max 0.400
_refine_diff_density_min -0.569
_refine_diff_density_rms 0.089
_refine_ls_extinction_method none
_refine_ls_goodness_of_fit_ref 1.023
_refine_ls_hydrogen_treatment mixed
_refine_ls_matrix_type full
_refine_ls_number_parameters 241
_refine_ls_number_reflns 4497
_refine_ls_number_restraints 4
_refine_ls_restrained_S_all 1.030
_refine_ls_R_factor_all 0.0481
_refine_ls_R_factor_gt 0.0359
_refine_ls_shift/su_max 0.002
_refine_ls_shift/su_mean 0.000
_refine_ls_structure_factor_coef Fsqd
_refine_ls_weighting_details 'calc w=1/[\s^2^(Fo^2^)+(0.0524P)^2^+0.0000P] where P=(Fo^2^+2Fc^2^)/3'
_refine_ls_weighting_scheme calc
_refine_ls_wR_factor_gt 0.0871
_refine_ls_wR_factor_ref 0.0911
_reflns_number_gt 3651
_reflns_number_total 4497
_reflns_threshold_expression >2sigma(I)
_cod_data_source_file c4ce00675e2.cif
_cod_data_source_block complex7_125K
_cod_depositor_comments 'Adding full bibliography for 7216709--7216720.cif.'
_cod_original_sg_symbol_H-M P2(1)/m
_cod_database_code 7216718

loop_
_symmetry_equiv_pos_as_xyz
'x, y, z'
'-x, y+1/2, -z'
'-x, -y, -z'
'x, -y-1/2, z'

loop_
_atom_site_label
_atom_site_type_symbol
_atom_site_fract_x
_atom_site_fract_y
_atom_site_fract_z
_atom_site_U_iso_or_equiv
_atom_site_adp_type
_atom_site_occupancy
_atom_site_symmetry_multiplicity
_atom_site_calc_flag
_atom_site_refinement_flags
_atom_site_disorder_assembly
_atom_site_disorder_group
C1 C 0.2924(4) 0.02058(10) 0.6186(2) 0.0226(5) Uani 1 1 d . . .
H1A H 0.1750 -0.0002 0.5747 0.027 Uiso 1 1 calc R . .
H1B H 0.4066 0.0020 0.5992 0.027 Uiso 1 1 calc R . .
C2 C 0.2799(3) 0.08020(11) 0.5708(2) 0.0240(5) Uani 1 1 d . . .
H2A H 0.2955 0.0800 0.4830 0.029 Uiso 1 1 calc R . .
H2B H 0.3893 0.1019 0.6226 0.029 Uiso 1 1 calc R . .
C3 C 0.0923(3) 0.10987(10) 0.5731(2) 0.0223(5) Uani 1 1 d . . .
H3A H 0.0834 0.1440 0.5205 0.027 Uiso 1 1 calc R . .
H3B H -0.0166 0.0851 0.5325 0.027 Uiso 1 1 calc R . .
C4 C -0.1353(3) 0.15131(10) 0.6728(2) 0.0204(5) Uani 1 1 d . . .
H4A H -0.2275 0.1230 0.6265 0.025 Uiso 1 1 calc R . .
H4B H -0.1389 0.1838 0.6157 0.025 Uiso 1 1 calc R . .
C5 C -0.2078(3) 0.17060(10) 0.7851(2) 0.0211(5) Uani 1 1 d . . .
H5A H -0.3283 0.1925 0.7543 0.025 Uiso 1 1 calc R . .
H5B H -0.1099 0.1960 0.8366 0.025 Uiso 1 1 calc R . .
C6 C -0.2487(3) 0.12384(10) 0.8684(2) 0.0198(4) Uani 1 1 d . . .
H6A H -0.3155 0.1394 0.9309 0.024 Uiso 1 1 calc R . .
H6B H -0.3362 0.0961 0.8163 0.024 Uiso 1 1 calc R . .
C7 C 0.2059(3) 0.17064(10) 0.7523(2) 0.0214(5) Uani 1 1 d . . .
H7A H 0.3375 0.1555 0.7646 0.032 Uiso 1 1 calc R . .
H7B H 0.1847 0.1830 0.8336 0.032 Uiso 1 1 calc R . .
H7C H 0.1899 0.2026 0.6943 0.032 Uiso 1 1 calc R . .
C11 C 0.5335(3) 0.12846(10) 1.3164(2) 0.0205(4) Uani 1 1 d . . .
H11A H 0.4962 0.0885 1.3033 0.025 Uiso 1 1 calc R . .
H11B H 0.5938 0.1341 1.4071 0.025 Uiso 1 1 calc R . .
C12 C 0.6772(4) 0.14303(10) 1.2400(2) 0.0240(5) Uani 1 1 d . . .
H12A H 0.6111 0.1406 1.1494 0.029 Uiso 1 1 calc R . .
H12B H 0.7820 0.1146 1.2567 0.029 Uiso 1 1 calc R . .
C13 C 0.7680(3) 0.20053(10) 1.2658(2) 0.0204(5) Uani 1 1 d . . .
H13A H 0.8145 0.2048 1.3583 0.024 Uiso 1 1 calc R . .
H13B H 0.8835 0.2017 1.2299 0.024 Uiso 1 1 calc R . .
C17 C 0.6000(5) 0.2500 1.0779(3) 0.0250(7) Uani 1 2 d S . .
H17A H 0.7209 0.2535 1.0499 0.038 Uiso 0.50 1 calc PR . .
H17B H 0.5148 0.2817 1.0456 0.038 Uiso 0.50 1 calc PR . .
H17C H 0.5350 0.2148 1.0460 0.038 Uiso 0.50 1 calc PR . .
N2 N 0.3607(3) 0.04979(9) 1.04517(18) 0.0234(4) Uani 1 1 d . . .
N3 N 0.3091(3) 0.01873(8) 0.75519(17) 0.0194(4) Uani 1 1 d . A .
H3C H 0.4297 0.0325 0.7941 0.023 Uiso 1 1 calc R . .
H3D H 0.3071 -0.0184 0.7778 0.023 Uiso 1 1 calc R . .
N4 N 0.0635(3) 0.12668(8) 0.69889(16) 0.0161(4) Uani 1 1 d . A .
N5 N -0.0689(3) 0.09581(8) 0.93497(17) 0.0165(4) Uani 1 1 d . A .
H5C H -0.1023 0.0680 0.9842 0.020 Uiso 1 1 calc R . .
H5D H 0.0040 0.1216 0.9889 0.020 Uiso 1 1 calc R . .
N11 N 0.1788(4) 0.2500 1.1091(2) 0.0158(5) Uani 1 2 d S . .
N12 N 0.3843(5) 0.2500 1.5186(3) 0.0299(7) Uani 1 2 d S . .
N13 N 0.3603(3) 0.16378(8) 1.27894(19) 0.0201(4) Uani 1 1 d . . .
H13C H 0.2788 0.1545 1.3299 0.024 Uiso 1 1 calc R . .
H13D H 0.2980 0.1539 1.1980 0.024 Uiso 1 1 calc R . .
N14 N 0.6444(3) 0.2500 1.2170(2) 0.0139(5) Uani 1 2 d S . .
O3 O 0.2387(2) 0.01298(7) 0.99817(15) 0.0226(3) Uani 1 1 d . A .
O4 O 0.3467(2) 0.09311(7) 0.97634(15) 0.0206(3) Uani 1 1 d . A .
O11 O 0.1126(3) 0.29406(8) 1.05621(17) 0.0318(4) Uani 1 1 d . . .
O13 O 0.2291(3) 0.2500 1.4337(2) 0.0272(5) Uani 1 2 d S . .
O14 O 0.5330(3) 0.2500 1.4744(2) 0.0231(5) Uani 1 2 d S . .
Ni1 Ni 0.10764(4) 0.060510(11) 0.83118(2) 0.01298(9) Uani 1 1 d . . .
Ni2 Ni 0.38904(5) 0.2500 1.28308(3) 0.01168(10) Uani 1 2 d S . .
N1 N -0.0904(5) 0.00154(15) 0.7442(3) 0.0176(8) Uiso 0.573(6) 1 d PD A 1
O1 O -0.2535(5) 0.01380(14) 0.6820(3) 0.0288(10) Uiso 0.573(6) 1 d PD A 1
O2 O -0.0474(6) -0.05017(17) 0.7499(4) 0.0261(11) Uiso 0.573(6) 1 d PD A 1
N1A N -0.1732(7) -0.02841(19) 0.7095(4) 0.0225(14) Uiso 0.427(6) 1 d PD A 2
O1A O -0.1338(6) 0.02489(17) 0.7163(4) 0.0200(11) Uiso 0.427(6) 1 d PD A 2
O2A O -0.0371(7) -0.0558(2) 0.7808(5) 0.0213(13) Uiso 0.427(6) 1 d PD A 2

loop_
_atom_site_aniso_label
_atom_site_aniso_U_11
_atom_site_aniso_U_22
_atom_site_aniso_U_33
_atom_site_aniso_U_23
_atom_site_aniso_U_13
_atom_site_aniso_U_12
C1 0.0300(12) 0.0213(11) 0.0186(11) 0.0015(9) 0.0100(10) 0.0043(9)
C2 0.0273(12) 0.0266(13) 0.0209(11) 0.0069(10) 0.0113(9) 0.0038(10)
C3 0.0263(12) 0.0256(12) 0.0145(10) 0.0054(9) 0.0039(9) 0.0036(9)
C4 0.0172(10) 0.0213(11) 0.0201(11) 0.0046(9) -0.0011(9) 0.0047(9)
C5 0.0173(10) 0.0172(11) 0.0273(12) 0.0012(9) 0.0021(9) 0.0074(8)
C6 0.0142(10) 0.0221(11) 0.0224(11) -0.0012(9) 0.0033(8) 0.0007(8)
C7 0.0221(11) 0.0152(11) 0.0259(12) 0.0059(9) 0.0035(9) -0.0028(9)
C11 0.0203(11) 0.0166(11) 0.0217(11) 0.0024(9) -0.0005(9) 0.0037(9)
C12 0.0242(11) 0.0176(11) 0.0307(12) -0.0036(10) 0.0078(10) 0.0036(9)
C13 0.0121(10) 0.0215(12) 0.0274(11) -0.0011(9) 0.0044(9) 0.0029(8)
C17 0.0182(15) 0.042(2) 0.0160(15) 0.000 0.0074(12) 0.000
N2 0.0226(10) 0.0279(11) 0.0186(9) 0.0026(8) 0.0024(8) 0.0052(8)
N3 0.0221(9) 0.0174(9) 0.0190(9) 0.0026(7) 0.0058(8) 0.0021(7)
N4 0.0151(8) 0.0159(9) 0.0160(8) 0.0042(7) 0.0013(7) -0.0003(7)
N5 0.0171(9) 0.0146(9) 0.0178(9) 0.0009(7) 0.0041(7) -0.0018(7)
N11 0.0120(11) 0.0198(13) 0.0162(12) 0.000 0.0047(10) 0.000
N12 0.0316(16) 0.0416(19) 0.0193(14) 0.000 0.0118(13) 0.000
N13 0.0153(9) 0.0156(9) 0.0280(10) 0.0047(8) 0.0025(8) 0.0011(7)
N14 0.0103(11) 0.0187(13) 0.0126(11) 0.000 0.0023(9) 0.000
O3 0.0295(9) 0.0187(8) 0.0209(8) 0.0046(7) 0.0090(7) 0.0030(7)
O4 0.0177(8) 0.0200(8) 0.0223(8) 0.0016(6) 0.0010(6) -0.0016(6)
O11 0.0324(10) 0.0232(9) 0.0313(9) 0.0099(7) -0.0092(8) 0.0019(7)
O13 0.0206(12) 0.0365(15) 0.0270(12) 0.000 0.0107(10) 0.000
O14 0.0197(11) 0.0323(13) 0.0164(11) 0.000 0.0025(9) 0.000
Ni1 0.01305(14) 0.01166(14) 0.01361(14) 0.00139(10) 0.00198(10) -0.00171(10)
Ni2 0.00996(17) 0.01355(19) 0.01140(18) 0.000 0.00226(13) 0.000

loop_
_atom_type_symbol
_atom_type_description
_atom_type_scat_dispersion_real
_atom_type_scat_dispersion_imag
_atom_type_scat_source
C C 0.0033 0.0016 'International Tables Vol C Tables 4.2.6.8 and 6.1.1.4'
H H 0.0000 0.0000 'International Tables Vol C Tables 4.2.6.8 and 6.1.1.4'
N N 0.0061 0.0033 'International Tables Vol C Tables 4.2.6.8 and 6.1.1.4'
O O 0.0106 0.0060 'International Tables Vol C Tables 4.2.6.8 and 6.1.1.4'
Ni Ni 0.3393 1.1124 'International Tables Vol C Tables 4.2.6.8 and 6.1.1.4'

loop_
_geom_angle_atom_site_label_1
_geom_angle_atom_site_label_2
_geom_angle_atom_site_label_3
_geom_angle
_geom_angle_site_symmetry_1
_geom_angle_site_symmetry_3
N3 C1 C2 111.32(19) . .
N3 C1 H1A 109.4 . .
C2 C1 H1A 109.4 . .
N3 C1 H1B 109.4 . .
C2 C1 H1B 109.4 . .
H1A C1 H1B 108.0 . .
C1 C2 C3 114.43(19) . .
C1 C2 H2A 108.7 . .
C3 C2 H2A 108.7 . .
C1 C2 H2B 108.7 . .
C3 C2 H2B 108.7 . .
H2A C2 H2B 107.6 . .
N4 C3 C2 117.07(19) . .
N4 C3 H3A 108.0 . .
C2 C3 H3A 108.0 . .
N4 C3 H3B 108.0 . .
C2 C3 H3B 108.0 . .
H3A C3 H3B 107.3 . .
N4 C4 C5 117.04(18) . .
N4 C4 H4A 108.0 . .
C5 C4 H4A 108.0 . .
N4 C4 H4B 108.0 . .
C5 C4 H4B 108.0 . .
H4A C4 H4B 107.3 . .
C4 C5 C6 114.58(19) . .
C4 C5 H5A 108.6 . .
C6 C5 H5A 108.6 . .
C4 C5 H5B 108.6 . .
C6 C5 H5B 108.6 . .
H5A C5 H5B 107.6 . .
N5 C6 C5 111.37(18) . .
N5 C6 H6A 109.4 . .
C5 C6 H6A 109.4 . .
N5 C6 H6B 109.4 . .
C5 C6 H6B 109.4 . .
H6A C6 H6B 108.0 . .
N4 C7 H7A 109.5 . .
N4 C7 H7B 109.5 . .
H7A C7 H7B 109.5 . .
N4 C7 H7C 109.5 . .
H7A C7 H7C 109.5 . .
H7B C7 H7C 109.5 . .
N13 C11 C12 110.30(19) . .
N13 C11 H11A 109.6 . .
C12 C11 H11A 109.6 . .
N13 C11 H11B 109.6 . .
C12 C11 H11B 109.6 . .
H11A C11 H11B 108.1 . .
C11 C12 C13 114.89(19) . .
C11 C12 H12A 108.5 . .
C13 C12 H12A 108.5 . .
C11 C12 H12B 108.5 . .
C13 C12 H12B 108.5 . .
H12A C12 H12B 107.5 . .
N14 C13 C12 117.54(19) . .
N14 C13 H13A 107.9 . .
C12 C13 H13A 107.9 . .
N14 C13 H13B 107.9 . .
C12 C13 H13B 107.9 . .
H13A C13 H13B 107.2 . .
N14 C17 H17A 109.5 . .
N14 C17 H17B 109.5 . .
H17A C17 H17B 109.5 . .
N14 C17 H17C 109.5 . .
H17A C17 H17C 109.5 . .
H17B C17 H17C 109.5 . .
O3 N2 O4 112.27(19) . .
C1 N3 Ni1 119.73(14) . .
C1 N3 H3C 107.4 . .
Ni1 N3 H3C 107.4 . .
C1 N3 H3D 107.4 . .
Ni1 N3 H3D 107.4 . .
H3C N3 H3D 106.9 . .
C7 N4 C3 108.92(17) . .
C7 N4 C4 108.84(18) . .
C3 N4 C4 105.10(16) . .
C7 N4 Ni1 106.53(13) . .
C3 N4 Ni1 113.51(14) . .
C4 N4 Ni1 113.84(13) . .
C6 N5 Ni1 118.97(14) . .
C6 N5 H5C 107.6 . .
Ni1 N5 H5C 107.6 . .
C6 N5 H5D 107.6 . .
Ni1 N5 H5D 107.6 . .
H5C N5 H5D 107.0 . .
O11 N11 O11 116.4(3) 4_565 .
O11 N11 Ni2 121.79(13) 4_565 .
O11 N11 Ni2 121.79(13) . .
O13 N12 O14 112.6(3) . .
C11 N13 Ni2 119.62(15) . .
C11 N13 H13C 107.4 . .
Ni2 N13 H13C 107.4 . .
C11 N13 H13D 107.4 . .
Ni2 N13 H13D 107.4 . .
H13C N13 H13D 106.9 . .
C17 N14 C13 109.35(15) . 4_565
C17 N14 C13 109.35(15) . .
C13 N14 C13 104.6(2) 4_565 .
C17 N14 Ni2 111.27(18) . .
C13 N14 Ni2 111.01(13) 4_565 .
C13 N14 Ni2 111.01(13) . .
N2 O3 Ni1 95.43(13) . .
N2 O4 Ni1 94.49(13) . .
N12 O13 Ni2 91.91(17) . .
N12 O14 Ni2 97.3(2) . .
O1A Ni1 N1 18.88(12) . .
O1A Ni1 N5 88.67(12) . .
N1 Ni1 N5 95.48(11) . .
O1A Ni1 N3 96.41(13) . .
N1 Ni1 N3 86.96(11) . .
N5 Ni1 N3 170.31(7) . .
O1A Ni1 N4 85.70(13) . .
N1 Ni1 N4 102.81(12) . .
N5 Ni1 N4 93.47(7) . .
N3 Ni1 N4 95.13(7) . .
O1A Ni1 O3 115.34(13) . .
N1 Ni1 O3 98.09(11) . .
N5 Ni1 O3 86.91(7) . .
N3 Ni1 O3 83.47(7) . .
N4 Ni1 O3 158.96(7) . .
O1A Ni1 O4 171.29(11) . .
N1 Ni1 O4 155.84(11) . .
N5 Ni1 O4 85.63(8) . .
N3 Ni1 O4 88.32(8) . .
N4 Ni1 O4 101.21(7) . .
O3 Ni1 O4 57.81(7) . .
N13 Ni2 N13 169.01(10) 4_565 .
N13 Ni2 O14 92.52(6) 4_565 .
N13 Ni2 O14 92.52(6) . .
N13 Ni2 N14 94.65(5) 4_565 .
N13 Ni2 N14 94.65(5) . .
O14 Ni2 N14 94.97(10) . .
N13 Ni2 N11 86.31(6) 4_565 .
N13 Ni2 N11 86.31(6) . .
O14 Ni2 N11 165.09(9) . .
N14 Ni2 N11 99.94(10) . .
N13 Ni2 O13 87.18(5) 4_565 .
N13 Ni2 O13 87.18(5) . .
O14 Ni2 O13 58.19(10) . .
N14 Ni2 O13 153.16(10) . .
N11 Ni2 O13 106.90(10) . .
O1 N1 O2 116.2(4) . .
O1 N1 Ni1 122.9(3) . .
O2 N1 Ni1 120.9(3) . .
O2A N1A O1A 110.3(5) . .
N1A O1A Ni1 125.2(4) . .

loop_
_geom_bond_atom_site_label_1
_geom_bond_atom_site_label_2
_geom_bond_distance
_geom_bond_site_symmetry_2
C1 N3 1.468(3) .
C1 C2 1.510(3) .
C1 H1A 0.9900 .
C1 H1B 0.9900 .
C2 C3 1.513(3) .
C2 H2A 0.9900 .
C2 H2B 0.9900 .
C3 N4 1.491(3) .
C3 H3A 0.9900 .
C3 H3B 0.9900 .
C4 N4 1.492(3) .
C4 C5 1.510(3) .
C4 H4A 0.9900 .
C4 H4B 0.9900 .
C5 C6 1.510(3) .
C5 H5A 0.9900 .
C5 H5B 0.9900 .
C6 N5 1.470(3) .
C6 H6A 0.9900 .
C6 H6B 0.9900 .
C7 N4 1.476(3) .
C7 H7A 0.9800 .
C7 H7B 0.9800 .
C7 H7C 0.9800 .
C11 N13 1.465(3) .
C11 C12 1.504(3) .
C11 H11A 0.9900 .
C11 H11B 0.9900 .
C12 C13 1.513(3) .
C12 H12A 0.9900 .
C12 H12B 0.9900 .
C13 N14 1.490(3) .
C13 H13A 0.9900 .
C13 H13B 0.9900 .
C17 N14 1.475(4) .
C17 H17A 0.9800 .
C17 H17B 0.9800 .
C17 H17C 0.9800 .
N2 O3 1.253(3) .
N2 O4 1.267(3) .
N3 Ni1 2.071(2) .
N3 H3C 0.9200 .
N3 H3D 0.9200 .
N4 Ni1 2.1112(18) .
N5 Ni1 2.0585(19) .
N5 H5C 0.9200 .
N5 H5D 0.9200 .
N11 O11 1.236(2) 4_565
N11 O11 1.236(2) .
N11 Ni2 2.118(3) .
N12 O13 1.258(4) .
N12 O14 1.261(4) .
N13 Ni2 2.0653(19) .
N13 H13C 0.9200 .
N13 H13D 0.9200 .
N14 C13 1.490(3) 4_565
N14 Ni2 2.104(3) .
O3 Ni1 2.1597(18) .
O4 Ni1 2.1706(18) .
O13 Ni2 2.210(2) .
O14 Ni2 2.095(2) .
Ni1 O1A 2.051(4) .
Ni1 N1 2.054(3) .
Ni2 N13 2.0653(19) 4_565
N1 O1 1.230(5) .
N1 O2 1.268(5) .
N1A O2A 1.268(6) .
N1A O1A 1.299(6) .

loop_
_geom_hbond_atom_site_label_D
_geom_hbond_atom_site_label_H
_geom_hbond_atom_site_label_A
_geom_hbond_distance_DH
_geom_hbond_distance_HA
_geom_hbond_distance_DA
_geom_hbond_angle_DHA
_geom_hbond_site_symmetry_A
N3 H3D O2A 0.92 2.61 3.098(6) 114.0 .
N5 H5C O3 0.92 2.19 3.022(3) 150.4 3_557
N5 H5C O2A 0.92 2.54 3.161(6) 125.5 3_557
N5 H5D O11 0.92 2.22 3.081(3) 156.4 4_565
N13 H13D O11 0.92 2.17 2.824(3) 127.6 4_565

loop_
_geom_torsion_atom_site_label_1
_geom_torsion_atom_site_label_2
_geom_torsion_atom_site_label_3
_geom_torsion_atom_site_label_4
_geom_torsion
_geom_torsion_site_symmetry_1
_geom_torsion_site_symmetry_4
N3 C1 C2 C3 -69.7(3) . .
C1 C2 C3 N4 72.5(3) . .
N4 C4 C5 C6 -69.3(3) . .
C4 C5 C6 N5 68.3(2) . .
N13 C11 C12 C13 67.7(3) . .
C11 C12 C13 N14 -73.2(3) . .
C2 C1 N3 Ni1 53.3(2) . .
C2 C3 N4 C7 66.9(3) . .
C2 C3 N4 C4 -176.6(2) . .
C2 C3 N4 Ni1 -51.6(2) . .
C5 C4 N4 C7 -65.4(2) . .
C5 C4 N4 C3 178.0(2) . .
C5 C4 N4 Ni1 53.2(2) . .
C5 C6 N5 Ni1 -57.7(2) . .
C12 C11 N13 Ni2 -55.2(2) . .
C12 C13 N14 C17 -67.3(3) . .
C12 C13 N14 C13 175.63(12) . 4_565
C12 C13 N14 Ni2 55.8(2) . .
O4 N2 O3 Ni1 0.08(18) . .
O3 N2 O4 Ni1 -0.07(17) . .
O14 N12 O13 Ni2 0.000(2) . .
O13 N12 O14 Ni2 0.000(2) . .
C6 N5 Ni1 O1A -46.41(19) . .
C6 N5 Ni1 N1 -64.03(19) . .
C6 N5 Ni1 N3 -168.3(4) . .
C6 N5 Ni1 N4 39.20(16) . .
C6 N5 Ni1 O3 -161.87(16) . .
C6 N5 Ni1 O4 140.20(16) . .
C1 N3 Ni1 O1A 53.1(2) . .
C1 N3 Ni1 N1 69.51(19) . .
C1 N3 Ni1 N5 174.4(4) . .
C1 N3 Ni1 N4 -33.09(18) . .
C1 N3 Ni1 O3 168.02(18) . .
C1 N3 Ni1 O4 -134.20(17) . .
C7 N4 Ni1 O1A 173.82(17) . .
C3 N4 Ni1 O1A -66.32(18) . .
C4 N4 Ni1 O1A 53.87(18) . .
C7 N4 Ni1 N1 -178.16(15) . .
C3 N4 Ni1 N1 -58.30(17) . .
C4 N4 Ni1 N1 61.89(18) . .
C7 N4 Ni1 N5 85.42(15) . .
C3 N4 Ni1 N5 -154.72(15) . .
C4 N4 Ni1 N5 -34.53(15) . .
C7 N4 Ni1 N3 -90.12(15) . .
C3 N4 Ni1 N3 29.74(15) . .
C4 N4 Ni1 N3 149.93(15) . .
C7 N4 Ni1 O3 -5.0(3) . .
C3 N4 Ni1 O3 114.9(2) . .
C4 N4 Ni1 O3 -124.94(19) . .
C7 N4 Ni1 O4 -0.81(14) . .
C3 N4 Ni1 O4 119.05(15) . .
C4 N4 Ni1 O4 -120.77(15) . .
N2 O3 Ni1 O1A -173.90(16) . .
N2 O3 Ni1 N1 178.07(15) . .
N2 O3 Ni1 N5 -86.83(13) . .
N2 O3 Ni1 N3 92.09(14) . .
N2 O3 Ni1 N4 4.8(2) . .
N2 O3 Ni1 O4 -0.05(11) . .
N2 O4 Ni1 O1A 39.8(8) . .
N2 O4 Ni1 N1 -4.5(3) . .
N2 O4 Ni1 N5 89.14(13) . .
N2 O4 Ni1 N3 -83.29(13) . .
N2 O4 Ni1 N4 -178.18(12) . .
N2 O4 Ni1 O3 0.05(11) . .
C11 N13 Ni2 N13 -173.9(5) . 4_565
C11 N13 Ni2 O14 -56.67(17) . .
C11 N13 Ni2 N14 38.52(18) . .
C11 N13 Ni2 N11 138.22(17) . .
C11 N13 Ni2 O13 -114.64(18) . .
N12 O14 Ni2 N13 85.11(5) . 4_565
N12 O14 Ni2 N13 -85.11(5) . .
N12 O14 Ni2 N14 180.000(1) . .
N12 O14 Ni2 N11 0.000(2) . .
N12 O14 Ni2 O13 0.000(1) . .
C17 N14 Ni2 N13 -87.06(6) . 4_565
C13 N14 Ni2 N13 34.98(16) 4_565 4_565
C13 N14 Ni2 N13 150.90(15) . 4_565
C17 N14 Ni2 N13 87.06(6) . .
C13 N14 Ni2 N13 -150.90(15) 4_565 .
C13 N14 Ni2 N13 -34.98(16) . .
C17 N14 Ni2 O14 180.000(1) . .
C13 N14 Ni2 O14 -57.96(15) 4_565 .
C13 N14 Ni2 O14 57.96(15) . .
C17 N14 Ni2 N11 0.000(1) . .
C13 N14 Ni2 N11 122.04(15) 4_565 .
C13 N14 Ni2 N11 -122.04(15) . .
C17 N14 Ni2 O13 180.000(2) . .
C13 N14 Ni2 O13 -57.96(15) 4_565 .
C13 N14 Ni2 O13 57.96(15) . .
O11 N11 Ni2 N13 -175.2(2) 4_565 4_565
O11 N11 Ni2 N13 3.3(2) . 4_565
O11 N11 Ni2 N13 -3.3(2) 4_565 .
O11 N11 Ni2 N13 175.2(2) . .
O11 N11 Ni2 O14 -89.2(2) 4_565 .
O11 N11 Ni2 O14 89.2(2) . .
O11 N11 Ni2 N14 90.8(2) 4_565 .
O11 N11 Ni2 N14 -90.8(2) . .
O11 N11 Ni2 O13 -89.2(2) 4_565 .
O11 N11 Ni2 O13 89.2(2) . .
N12 O13 Ni2 N13 -94.72(5) . 4_565
N12 O13 Ni2 N13 94.72(5) . .
N12 O13 Ni2 O14 0.000(2) . .
N12 O13 Ni2 N14 0.000(2) . .
N12 O13 Ni2 N11 180.000(2) . .
O1A Ni1 N1 O1 -12.9(4) . .
N5 Ni1 N1 O1 56.5(3) . .
N3 Ni1 N1 O1 -132.9(3) . .
N4 Ni1 N1 O1 -38.4(3) . .
O3 Ni1 N1 O1 144.1(3) . .
O4 Ni1 N1 O1 148.0(2) . .
O1A Ni1 N1 O2 165.4(7) . .
N5 Ni1 N1 O2 -125.2(3) . .
N3 Ni1 N1 O2 45.4(3) . .
N4 Ni1 N1 O2 140.0(3) . .
O3 Ni1 N1 O2 -37.6(3) . .
O4 Ni1 N1 O2 -33.7(5) . .
O2A N1A O1A Ni1 -2.4(6) . .
N1 Ni1 O1A N1A 0.2(4) . .
N5 Ni1 O1A N1A -111.1(4) . .
N3 Ni1 O1A N1A 60.6(4) . .
N4 Ni1 O1A N1A 155.3(4) . .
O3 Ni1 O1A N1A -25.2(4) . .
O4 Ni1 O1A N1A -61.9(10) . .
